data_2243522
loop_
_publ_author_name
'Redhammer, G\"unther J.'
'Tippelt, Gerold'

_publ_section_title
;
 The crystal structure of KScP~2~O~7~
;
_journal_coeditor_code WM5578
_journal_issue 9
_journal_name_full 'Acta Crystallographica Section E'
_journal_page_first 1412
_journal_page_last 1416
_journal_paper_doi 10.1107/S2056989020010427
_journal_volume 76
_journal_year 2020
_chemical_formula_iupac 'K Sc P2 O7'
_chemical_formula_moiety 'O7 P2 K1 Sc1'
_chemical_formula_sum 'K O7 P2 Sc'
_chemical_formula_weight 258
_chemical_name_systematic
;
Potassium scandium diphosphate
;
_space_group_IT_number 14
_space_group_name_Hall '-P 2ybc'
_space_group_name_H-M_alt 'P 1 21/c 1'
_symmetry_cell_setting monoclinic
_symmetry_space_group_name_Hall '-P 2ybc'
_symmetry_space_group_name_H-M 'P 1 21/c 1'
_atom_sites_solution_primary direct
_atom_sites_solution_secondary direct
_audit_conform_dict_name cif_core.dic
_audit_conform_dict_version 2.4.5
_audit_creation_method 'WinGX routine CIF_UPDATE'
_cell_angle_alpha 90
_cell_angle_beta 106.49
_cell_angle_gamma 90
_cell_formula_units_Z 4
_cell_length_a 7.46340(10)
_cell_length_b 10.39020(10)
_cell_length_c 8.37470(10)
_cell_measurement_reflns_used 20981
_cell_measurement_temperature 293(2)
_cell_measurement_theta_max 36.508
_cell_measurement_theta_min 2.846
_cell_volume 622.715(13)
_computing_cell_refinement
;
SAINT (Bruker, 2012)
;
_computing_data_collection
;
APEX2 (Bruker, 2012)
;
_computing_data_reduction
;
SAINT (Bruker, 2012)
;
_computing_molecular_graphics
;
DIAMOND (Brandenburg, 2006), ORTEP for Windows (Farrugia, 2012)
;
_computing_publication_material
;
WinGX publication routines (Farrugia, 2012)
;
_computing_structure_refinement
;
<i>SHELXL2014/7</i> (Sheldrick, 2015)
;
_computing_structure_solution
;
SIR2014 (Burla <i>et al.</i>,  2005)
;
_diffrn_ambient_temperature 293(2)
_diffrn_measured_fraction_theta_full 0.997
_diffrn_measured_fraction_theta_max 0.975
_diffrn_measurement_device '3-circle diffractometer'
_diffrn_measurement_device_type 'Bruker SMART APEX CCD'
_diffrn_measurement_method 'rotation, \w-scans at 4 different \f positions'
_diffrn_radiation_monochromator graphite
_diffrn_radiation_probe x-ray
_diffrn_radiation_type MoK\a
_diffrn_radiation_wavelength 0.71073
_diffrn_reflns_av_R_equivalents 0.0214
_diffrn_reflns_av_unetI/netI 0.0137
_diffrn_reflns_limit_h_max 12
_diffrn_reflns_limit_h_min -12
_diffrn_reflns_limit_k_max 17
_diffrn_reflns_limit_k_min -17
_diffrn_reflns_limit_l_max 13
_diffrn_reflns_limit_l_min -13
_diffrn_reflns_number 20981
_diffrn_reflns_theta_full 25.242
_diffrn_reflns_theta_max 36.508
_diffrn_reflns_theta_min 2.846
_exptl_absorpt_coefficient_mu 2.349
_exptl_absorpt_correction_T_max 0.52
_exptl_absorpt_correction_T_min 0.38
_exptl_absorpt_correction_type multi-scan
_exptl_absorpt_process_details
;
(<i>SADABS</i>; Krause <i>et al.</i>, 2015)
;
_exptl_crystal_colour colorless
_exptl_crystal_density_diffrn 2.752
_exptl_crystal_density_method 'not measured'
_exptl_crystal_description prismatic
_exptl_crystal_F_000 504
_exptl_crystal_size_max 0.16
_exptl_crystal_size_mid 0.09
_exptl_crystal_size_min 0.08
_refine_diff_density_max 0.792
_refine_diff_density_min -0.663
_refine_ls_extinction_coef 0.0429(15)
_refine_ls_extinction_expression Fc^*^=kFc[1+0.001xFc^2^\l^3^/sin(2\q)]^-1/4^
_refine_ls_extinction_method
;
SHELXL2014/7 (Sheldrick 2015)
;
_refine_ls_goodness_of_fit_ref 1.054
_refine_ls_hydrogen_treatment undef
_refine_ls_matrix_type full
_refine_ls_number_constraints 0
_refine_ls_number_parameters 101
_refine_ls_number_reflns 2985
_refine_ls_number_restraints 0
_refine_ls_restrained_S_all 1.054
_refine_ls_R_factor_all 0.0189
_refine_ls_R_factor_gt 0.0179
_refine_ls_shift/su_max 0.001
_refine_ls_shift/su_mean 0
_refine_ls_structure_factor_coef Fsqd
_refine_ls_weighting_details 'w=1/[\s^2^(Fo^2^)+(0.0257P)^2^+0.2740P] where P=(Fo^2^+2Fc^2^)/3'
_refine_ls_weighting_scheme calc
_refine_ls_wR_factor_gt 0.0481
_refine_ls_wR_factor_ref 0.0488
_reflns_number_gt 2850
_reflns_number_total 2985
_reflns_threshold_expression 'I > 2\s(I)'
_cod_data_source_file wm5578sup1.cif
_cod_data_source_block I
_cod_original_sg_symbol_H-M 'P 21/c'
_cod_original_formula_sum 'O7 P2 K1 Sc1'
_cod_database_code 2243522

loop_
_symmetry_equiv_pos_as_xyz
'x, y, z'
'-x, y+1/2, -z+1/2'
'-x, -y, -z'
'x, -y-1/2, z-1/2'

loop_
_atom_site_type_symbol
_atom_site_label
_atom_site_fract_x
_atom_site_fract_y
_atom_site_fract_z
_atom_site_U_iso_or_equiv
_atom_site_adp_type
_atom_site_calc_flag
_atom_site_occupancy
_atom_site_disorder_assembly
_atom_site_disorder_group
K K1 0.82123(3) 0.67829(3) 0.94124(3) 0.02342(6) Uani d 1 . .
Sc Sc1 0.76534(2) 0.09952(2) 0.74255(2) 0.00607(4) Uani d 1 . .
P P1 0.55749(3) 0.36164(2) 0.80923(2) 0.00673(5) Uani d 1 . .
P P2 0.86703(3) 0.40292(2) 0.67637(3) 0.00681(5) Uani d 1 . .
O O1 0.54575(9) 0.22058(6) 0.76034(9) 0.01132(11) Uani d 1 . .
O O2 0.36433(9) 0.42041(6) 0.76741(9) 0.01313(11) Uani d 1 . .
O O3 0.67337(11) 0.38889(7) 0.98492(9) 0.01712(13) Uani d 1 . .
O O4 0.66159(9) 0.43502(6) 0.69104(8) 0.01167(11) Uani d 1 . .
O O5 0.99440(9) 0.50481(6) 0.77947(8) 0.01003(10) Uani d 1 . .
O O6 0.85616(11) 0.40831(7) 0.49554(8) 0.01632(13) Uani d 1 . .
O O7 0.92157(9) 0.27011(6) 0.75056(8) 0.01088(10) Uani d 1 . .

loop_
_atom_site_aniso_label
_atom_site_aniso_U_11
_atom_site_aniso_U_22
_atom_site_aniso_U_33
_atom_site_aniso_U_12
_atom_site_aniso_U_13
_atom_site_aniso_U_23
K1 0.02013(10) 0.02973(12) 0.01843(10) 0.00408(8) 0.00226(7) -0.00089(8)
Sc1 0.00647(6) 0.00539(6) 0.00639(6) 0.00013(4) 0.00190(4) -0.00015(4)
P1 0.00662(8) 0.00633(8) 0.00731(8) 0.00074(6) 0.00208(6) -0.00046(6)
P2 0.00755(8) 0.00703(8) 0.00616(8) -0.00186(6) 0.00246(6) -0.00017(5)
O1 0.0091(2) 0.0070(2) 0.0185(3) 0.00026(18) 0.0050(2) -0.00208(19)
O2 0.0086(2) 0.0100(2) 0.0214(3) 0.00284(19) 0.0052(2) -0.0002(2)
O3 0.0209(3) 0.0207(3) 0.0073(3) 0.0010(3) -0.0001(2) -0.0025(2)
O4 0.0086(2) 0.0124(2) 0.0150(3) 0.00151(19) 0.0050(2) 0.0054(2)
O5 0.0103(2) 0.0097(2) 0.0107(2) -0.00398(18) 0.00393(19) -0.00307(18)
O6 0.0199(3) 0.0229(3) 0.0069(2) -0.0082(2) 0.0049(2) -0.0016(2)
O7 0.0098(2) 0.0069(2) 0.0159(3) -0.00059(18) 0.0035(2) 0.00091(19)

loop_
_atom_type_symbol
_atom_type_description
_atom_type_scat_dispersion_real
_atom_type_scat_dispersion_imag
_atom_type_scat_source
O O 0.0106 0.006 'International Tables Vol C Tables 4.2.6.8 and 6.1.1.4'
P P 0.1023 0.0942 'International Tables Vol C Tables 4.2.6.8 and 6.1.1.4'
K K 0.2009 0.2494 'International Tables Vol C Tables 4.2.6.8 and 6.1.1.4'
Sc Sc 0.2519 0.3716 'International Tables Vol C Tables 4.2.6.8 and 6.1.1.4'

loop_
_geom_angle_atom_site_label_1
_geom_angle_atom_site_label_2
_geom_angle_atom_site_label_3
_geom_angle_site_symmetry_1
_geom_angle_site_symmetry_3
_geom_angle
_geom_angle_publ_flag
O5 K1 O7 . 3_767 106.35(2) ?
O5 K1 O1 . 2_656 108.45(2) ?
O7 K1 O1 3_767 2_656 145.07(2) ?
O5 K1 O7 . 2_756 59.145(18) ?
O7 K1 O7 3_767 2_756 93.300(18) ?
O1 K1 O7 2_656 2_756 106.983(19) ?
O5 K1 O5 . 3_767 78.29(2) ?
O7 K1 O5 3_767 3_767 50.565(17) ?
O1 K1 O5 2_656 3_767 135.51(2) ?
O7 K1 O5 2_756 3_767 113.314(18) ?
O5 K1 O2 . 2_656 116.03(2) ?
O7 K1 O2 3_767 2_656 115.93(2) ?
O1 K1 O2 2_656 2_656 48.919(17) ?
O7 K1 O2 2_756 2_656 72.254(18) ?
O5 K1 O2 3_767 2_656 164.277(19) ?
O5 K1 O3 . . 71.10(2) ?
O7 K1 O3 3_767 . 103.820(19) ?
O1 K1 O3 2_656 . 84.749(19) ?
O7 K1 O3 2_756 . 130.140(19) ?
O5 K1 O3 3_767 . 55.064(17) ?
O2 K1 O3 2_656 . 133.582(19) ?
O5 K1 O4 . . 47.582(17) ?
O7 K1 O4 3_767 . 140.014(19) ?
O1 K1 O4 2_656 . 67.811(18) ?
O7 K1 O4 2_756 . 94.293(17) ?
O5 K1 O4 3_767 . 90.703(17) ?
O2 K1 O4 2_656 . 103.768(18) ?
O3 K1 O4 . . 44.629(17) ?
O5 K1 O2 . 3_667 120.669(19) ?
O7 K1 O2 3_767 3_667 72.463(19) ?
O1 K1 O2 2_656 3_667 87.172(19) ?
O7 K1 O2 2_756 3_667 165.347(19) ?
O5 K1 O2 3_767 3_667 54.972(17) ?
O2 K1 O2 2_656 3_667 116.65(2) ?
O3 K1 O2 . 3_667 53.305(18) ?
O4 K1 O2 . 3_667 94.610(18) ?
O5 K1 O6 . 2_756 97.331(19) ?
O7 K1 O6 3_767 2_756 55.891(18) ?
O1 K1 O6 2_656 2_756 121.365(19) ?
O7 K1 O6 2_756 2_756 46.342(17) ?
O5 K1 O6 3_767 2_756 100.309(18) ?
O2 K1 O6 2_656 2_756 72.478(18) ?
O3 K1 O6 . 2_756 153.88(2) ?
O4 K1 O6 . 2_756 140.332(18) ?
O2 K1 O6 3_667 2_756 122.924(18) ?
O5 K1 P2 . 3_767 90.537(15) ?
O7 K1 P2 3_767 3_767 25.078(13) ?
O1 K1 P2 2_656 3_767 150.579(16) ?
O7 K1 P2 2_756 3_767 102.011(14) ?
O5 K1 P2 3_767 3_767 25.736(12) ?
O2 K1 P2 2_656 3_767 140.943(16) ?
O3 K1 P2 . 3_767 80.358(14) ?
O4 K1 P2 . 3_767 115.250(14) ?
O2 K1 P2 3_667 3_767 63.593(13) ?
O6 K1 P2 2_756 3_767 76.323(13) ?
O5 K1 P1 . 2_656 117.439(16) ?
O7 K1 P1 3_767 2_656 131.596(16) ?
O1 K1 P1 2_656 2_656 24.144(13) ?
O7 K1 P1 2_756 2_656 92.076(14) ?
O5 K1 P1 3_767 2_656 154.610(15) ?
O2 K1 P1 2_656 2_656 25.133(12) ?
O3 K1 P1 . 2_656 108.821(15) ?
O4 K1 P1 . 2_656 87.268(13) ?
O2 K1 P1 3_667 2_656 99.950(13) ?
O6 K1 P1 2_756 2_656 97.304(14) ?
P2 K1 P1 3_767 2_656 151.985(9) ?
O6 Sc1 O3 4_566 4_565 178.96(3) ?
O6 Sc1 O2 4_566 2_646 91.12(3) ?
O3 Sc1 O2 4_565 2_646 89.85(3) ?
O6 Sc1 O5 4_566 2_746 91.86(3) ?
O3 Sc1 O5 4_565 2_746 88.54(3) ?
O2 Sc1 O5 2_646 2_746 88.65(3) ?
O6 Sc1 O1 4_566 . 89.20(3) ?
O3 Sc1 O1 4_565 . 90.26(3) ?
O2 Sc1 O1 2_646 . 100.03(3) ?
O5 Sc1 O1 2_746 . 171.24(3) ?
O6 Sc1 O7 4_566 . 89.01(3) ?
O3 Sc1 O7 4_565 . 90.06(3) ?
O2 Sc1 O7 2_646 . 173.98(3) ?
O5 Sc1 O7 2_746 . 85.32(2) ?
O1 Sc1 O7 . . 86.00(2) ?
O6 Sc1 K1 4_566 2_746 110.60(2) ?
O3 Sc1 K1 4_565 2_746 69.08(2) ?
O2 Sc1 K1 2_646 2_746 125.45(2) ?
O5 Sc1 K1 2_746 2_746 43.401(17) ?
O1 Sc1 K1 . 2_746 128.378(19) ?
O7 Sc1 K1 . 2_746 49.150(18) ?
O6 Sc1 K1 4_566 4_565 125.03(2) ?
O3 Sc1 K1 4_565 4_565 55.89(2) ?
O2 Sc1 K1 2_646 4_565 56.82(2) ?
O5 Sc1 K1 2_746 4_565 49.513(18) ?
O1 Sc1 K1 . 4_565 135.284(19) ?
O7 Sc1 K1 . 4_565 118.557(19) ?
K1 Sc1 K1 2_746 4_565 70.210(7) ?
O6 Sc1 K1 4_566 3_767 52.43(2) ?
O3 Sc1 K1 4_565 3_767 126.74(2) ?
O2 Sc1 K1 2_646 3_767 140.66(2) ?
O5 Sc1 K1 2_746 3_767 79.508(19) ?
O1 Sc1 K1 . 3_767 94.313(18) ?
O7 Sc1 K1 . 3_767 37.741(18) ?
K1 Sc1 K1 2_746 3_767 66.889(5) ?
K1 Sc1 K1 4_565 3_767 128.501(4) ?
O6 Sc1 K1 4_566 2_646 112.70(2) ?
O3 Sc1 K1 4_565 2_646 67.21(2) ?
O2 Sc1 K1 2_646 2_646 75.012(19) ?
O5 Sc1 K1 2_746 2_646 150.317(19) ?
O1 Sc1 K1 . 2_646 34.402(18) ?
O7 Sc1 K1 . 2_646 110.455(18) ?
K1 Sc1 K1 2_746 2_646 131.220(7) ?
K1 Sc1 K1 4_565 2_646 101.144(6) ?
K1 Sc1 K1 3_767 2_646 128.415(5) ?
O3 P1 O2 . . 113.29(4) ?
O3 P1 O1 . . 114.72(4) ?
O2 P1 O1 . . 110.44(4) ?
O3 P1 O4 . . 105.51(4) ?
O2 P1 O4 . . 105.11(4) ?
O1 P1 O4 . . 106.97(4) ?
O3 P1 K1 . 2_646 144.71(3) ?
O2 P1 K1 . 2_646 62.23(3) ?
O1 P1 K1 . 2_646 49.33(3) ?
O4 P1 K1 . 2_646 109.38(3) ?
O3 P1 K1 . . 56.74(3) ?
O2 P1 K1 . . 95.62(3) ?
O1 P1 K1 . . 153.20(3) ?
O4 P1 K1 . . 58.24(3) ?
K1 P1 K1 2_646 . 152.503(8) ?
O6 P2 O5 . . 113.29(4) ?
O6 P2 O7 . . 112.29(4) ?
O5 P2 O7 . . 110.41(4) ?
O6 P2 O4 . . 106.93(4) ?
O5 P2 O4 . . 105.59(4) ?
O7 P2 O4 . . 107.91(3) ?
O6 P2 K1 . 3_767 140.37(3) ?
O5 P2 K1 . 3_767 59.96(3) ?
O7 P2 K1 . 3_767 51.21(3) ?
O4 P2 K1 . 3_767 112.48(3) ?
O6 P2 K1 . 2_746 66.61(3) ?
O5 P2 K1 . 2_746 104.90(3) ?
O7 P2 K1 . 2_746 53.74(3) ?
O4 P2 K1 . 2_746 148.68(3) ?
K1 P2 K1 3_767 2_746 77.363(6) ?
O6 P2 K1 . . 126.27(3) ?
O5 P2 K1 . . 42.96(2) ?
O7 P2 K1 . . 121.13(3) ?
O4 P2 K1 . . 62.66(3) ?
K1 P2 K1 3_767 . 77.719(8) ?
K1 P2 K1 2_746 . 146.911(7) ?
P1 O1 Sc1 . . 127.58(4) ?
P1 O1 K1 . 2_646 106.53(3) ?
Sc1 O1 K1 . 2_646 120.60(3) ?
P1 O2 Sc1 . 2_656 140.31(4) ?
P1 O2 K1 . 2_646 92.64(3) ?
Sc1 O2 K1 2_656 2_646 124.31(3) ?
P1 O2 K1 . 3_667 106.05(3) ?
Sc1 O2 K1 2_656 3_667 91.12(2) ?
K1 O2 K1 2_646 3_667 87.202(17) ?
P1 O3 Sc1 . 4_566 162.86(5) ?
P1 O3 K1 . . 100.52(4) ?
Sc1 O3 K1 4_566 . 92.33(3) ?
P2 O4 P1 . . 125.80(4) ?
P2 O4 K1 . . 91.56(3) ?
P1 O4 K1 . . 97.07(3) ?
P2 O5 Sc1 . 2_756 133.60(4) ?
P2 O5 K1 . . 115.23(3) ?
Sc1 O5 K1 2_756 . 105.40(2) ?
P2 O5 K1 . 3_767 94.31(3) ?
Sc1 O5 K1 2_756 3_767 98.65(2) ?
K1 O5 K1 . 3_767 101.71(2) ?
P2 O6 Sc1 . 4_565 163.73(5) ?
P2 O6 K1 . 2_746 89.04(3) ?
Sc1 O6 K1 4_565 2_746 98.58(3) ?
P2 O7 Sc1 . . 131.85(4) ?
P2 O7 K1 . 3_767 103.71(3) ?
Sc1 O7 K1 . 3_767 114.72(3) ?
P2 O7 K1 . 2_746 102.03(3) ?
Sc1 O7 K1 . 2_746 98.52(2) ?
K1 O7 K1 3_767 2_746 100.37(2) ?

loop_
_geom_bond_atom_site_label_1
_geom_bond_atom_site_label_2
_geom_bond_site_symmetry_2
_geom_bond_distance
_geom_bond_publ_flag
K1 O5 . 2.7837(7) ?
K1 O7 3_767 2.7966(7) ?
K1 O1 2_656 2.8141(7) ?
K1 O7 2_756 2.9876(7) ?
K1 O5 3_767 3.0259(7) ?
K1 O2 2_656 3.1505(7) ?
K1 O3 . 3.2592(8) ?
K1 O4 . 3.2835(7) ?
K1 O2 3_667 3.2927(7) ?
K1 O6 2_756 3.3265(9) ?
K1 P2 3_767 3.4856(3) ?
K1 P1 2_656 3.5570(3) ?
Sc1 O6 4_566 2.0346(7) ?
Sc1 O3 4_565 2.0736(7) ?
Sc1 O2 2_646 2.0884(6) ?
Sc1 O5 2_746 2.0989(6) ?
Sc1 O1 . 2.1045(6) ?
Sc1 O7 . 2.1122(6) ?
Sc1 K1 2_746 3.9059(3) ?
Sc1 K1 4_565 3.9333(3) ?
Sc1 K1 3_767 4.1501(3) ?
Sc1 K1 2_646 4.2870(3) ?
P1 O3 . 1.5068(7) ?
P1 O2 . 1.5123(7) ?
P1 O1 . 1.5176(6) ?
P1 O4 . 1.6128(6) ?
P1 K1 2_646 3.5569(3) ?
P2 O6 . 1.4944(7) ?
P2 O5 . 1.5178(6) ?
P2 O7 . 1.5207(6) ?
P2 O4 . 1.6076(6) ?
P2 K1 3_767 3.4856(3) ?
P2 K1 2_746 3.6237(3) ?
O1 K1 2_646 2.8141(7) ?
O2 Sc1 2_656 2.0883(6) ?
O2 K1 2_646 3.1505(7) ?
O2 K1 3_667 3.2927(7) ?
O3 Sc1 4_566 2.0736(7) ?
O5 Sc1 2_756 2.0990(6) ?
O5 K1 3_767 3.0259(7) ?
O6 Sc1 4_565 2.0346(7) ?
O6 K1 2_746 3.3265(9) ?
O7 K1 3_767 2.7966(7) ?
O7 K1 2_746 2.9875(7) ?
